data_2102018
loop_
_publ_author_name
'Rheingold, A. L.'
'Concolino, T. E.'
'Lam, K.-C.'
'Guzei, I. A.'
'Rabe, G. W.'
'Heise, H.'

_publ_section_title
;Two phases of
 {[CsPH(\h^6^-2,4,6-<i>^t^</i>Bu~3~C~6~H~2~)]~2~(\h^3^-toluene)~0.5~}~<i>x~</i>:
 their structures and interconversions
;
_journal_issue 2
_journal_name_full 'Acta Crystallographica Section B'
_journal_page_first 210
_journal_page_last 214
_journal_paper_doi 10.1107/S0108768199012677
_journal_volume 56
_journal_year 2000
_chemical_formula_moiety '{[Cs(C18 H30 P)]2.0.5(C7 H8)}'
_chemical_formula_sum 'C39.5 H64 Cs2 P2'
_chemical_formula_weight 866.67
_chemical_name_systematic
;
 ?
;
_space_group_IT_number 2
_symmetry_cell_setting triclinic
_symmetry_space_group_name_Hall '-P 1'
_symmetry_space_group_name_H-M 'P -1'
_audit_creation_method SHELXL-97
_cell_angle_alpha 72.2117(7)
_cell_angle_beta 73.3659(8)
_cell_angle_gamma 70.2953(7)
_cell_formula_units_Z 4
_cell_length_a 14.6241(3)
_cell_length_b 14.7393(3)
_cell_length_c 22.0720(4)
_cell_measurement_reflns_used 8192
_cell_measurement_temperature 173(2)
_cell_measurement_theta_max 25.0
_cell_measurement_theta_min 2.0
_cell_volume 4174.81(14)
_computing_cell_refinement 'Bruker SMART'
_computing_data_collection 'Bruker SMART'
_computing_data_reduction 'Bruker SHELXTL'
_computing_molecular_graphics 'Bruker SHELXTL'
_computing_publication_material 'Bruker SHELXTL'
_computing_structure_refinement 'SHELXL97 (Sheldrick, 1997)'
_computing_structure_solution 'SHELXS97 (Sheldrick, 1990)'
_diffrn_ambient_temperature 173(2)
_diffrn_measured_fraction_theta_full .952
_diffrn_measured_fraction_theta_max .952
_diffrn_measurement_device_type 'Siemens P4/CCD area detector'
_diffrn_measurement_method '\f and \w scans'
_diffrn_radiation_monochromator graphite
_diffrn_radiation_source 'fine-focus sealed tube'
_diffrn_radiation_type MoK\a
_diffrn_radiation_wavelength .71073
_diffrn_reflns_av_R_equivalents .0423
_diffrn_reflns_av_sigmaI/netI .0424
_diffrn_reflns_limit_h_max 17
_diffrn_reflns_limit_h_min -17
_diffrn_reflns_limit_k_max 17
_diffrn_reflns_limit_k_min -16
_diffrn_reflns_limit_l_max 24
_diffrn_reflns_limit_l_min -26
_diffrn_reflns_number 25526
_diffrn_reflns_theta_full 25.00
_diffrn_reflns_theta_max 25.00
_diffrn_reflns_theta_min 1.51
_exptl_absorpt_coefficient_mu 1.847
_exptl_absorpt_correction_T_max .7090
_exptl_absorpt_correction_T_min .6553
_exptl_absorpt_correction_type empirical
_exptl_crystal_colour Yellow
_exptl_crystal_density_diffrn 1.379
_exptl_crystal_density_method 'not measured'
_exptl_crystal_description block
_exptl_crystal_F_000 1764
_exptl_crystal_size_max .25
_exptl_crystal_size_mid .25
_exptl_crystal_size_min .20
_refine_diff_density_max .70
_refine_diff_density_min -.83
_refine_ls_extinction_method none
_refine_ls_goodness_of_fit_ref 1.173
_refine_ls_hydrogen_treatment mixed
_refine_ls_matrix_type full
_refine_ls_number_parameters 800
_refine_ls_number_reflns 14010
_refine_ls_number_restraints 0
_refine_ls_restrained_S_all 1.173
_refine_ls_R_factor_all .0517
_refine_ls_R_factor_gt .0405
_refine_ls_shift/su_max .002
_refine_ls_shift/su_mean .000
_refine_ls_structure_factor_coef Fsqd
_refine_ls_weighting_details 'calc w=1/[\s^2^(Fo^2^)+(0.1P)^2^] where P=(Fo^2^+2Fc^2^)/3'
_refine_ls_weighting_scheme calc
_refine_ls_wR_factor_ref .1486
_reflns_number_gt 12235
_reflns_number_total 14010
_reflns_threshold_expression I>2\s(I)
_cod_data_source_file bs0009.cif
_cod_data_source_block IB
_cod_depositor_comments
;
The following automatic conversions were performed:
'_symmetry_cell_setting' value 'Triclinic' changed to 'triclinic'
according to '/home/saulius/struct/CIF-dictionaries/cif_core.dic'
dictionary named 'cif_core.dic' version 2.4.1 from 2010-06-29.

Automatic conversion script
Id: cif_fix_enum 1527 2010-12-29 10:47:43Z saulius 

The following automatic conversions were performed:

'_symmetry_cell_setting' value 'Triclinic' changed to 'triclinic'
according to /home/saulius/struct/CIF-dictionaries/cif_core.dic
dictionary named 'cif_core.dic' version 2.4.1 from 2010-06-29.

Automatic conversion script
Id: cif_fix_values 1715 2011-07-08 13:25:40Z adriana 
;
_cod_original_cell_volume 4174.8(2)
_cod_database_code 2102018

loop_
_symmetry_equiv_pos_as_xyz
'x, y, z'
'-x, -y, -z'

loop_
_atom_site_label
_atom_site_fract_x
_atom_site_fract_y
_atom_site_fract_z
_atom_site_U_iso_or_equiv
_atom_site_adp_type
_atom_site_calc_flag
_atom_site_refinement_flags
_atom_site_occupancy
_atom_site_type_symbol
Cs1 .91459(2) .87298(2) -.186408(15) .03716(11) Uani d . 1 Cs
Cs2 .53824(2) 1.11187(2) -.124000(15) .03565(11) Uani d . 1 Cs
Cs3 .06400(2) 1.11812(2) -.338633(14) .03208(11) Uani d . 1 Cs
Cs4 .45865(2) .89457(2) -.368427(15) .03522(11) Uani d . 1 Cs
P1 .67376(10) .86080(10) -.06741(6) .0336(3) Uani d . 1 P
H1 .633(5) .814(5) -.093(4) .09(2) Uiso d . 1 H
P2 .78492(10) 1.12002(10) -.24817(7) .0339(3) Uani d . 1 P
H2 .761(4) 1.111(4) -.304(3) .051(16) Uiso d . 1 H
P3 .20183(9) .87909(9) -.26236(6) .0330(3) Uani d . 1 P
H3 .211(4) .910(4) -.212(3) .041(14) Uiso d . 1 H
P4 .31261(10) 1.12661(10) -.44819(6) .0366(3) Uani d . 1 P
H4 .354(5) 1.150(4) -.413(3) .063(19) Uiso d . 1 H
C1 .6662(3) .7834(3) .0155(2) .0236(9) Uani d . 1 C
C2 .6139(3) .7061(3) .0419(2) .0236(9) Uani d . 1 C
C3 .6119(3) .6536(3) .1053(2) .0247(9) Uani d . 1 C
H3A .5773 .6041 .1211 .030 Uiso calc R 1 H
C4 .6568(3) .6677(3) .1480(2) .0236(9) Uani d . 1 C
C5 .7069(3) .7400(3) .1231(2) .0239(9) Uani d . 1 C
H5A .7382 .7520 .1509 .029 Uiso calc R 1 H
C6 .7140(3) .7968(3) .0589(2) .0246(9) Uani d . 1 C
C7 .5561(3) .6811(4) .0036(2) .0317(10) Uani d . 1 C
C8 .5042(4) .5982(4) .0450(3) .0454(14) Uani d . 1 C
H8A .4581 .6195 .0833 .068 Uiso calc R 1 H
H8B .5545 .5371 .0589 .068 Uiso calc R 1 H
H8C .4676 .5862 .0187 .068 Uiso calc R 1 H
C9 .6259(4) .6388(5) -.0545(3) .0477(14) Uani d . 1 C
H9A .6616 .6867 -.0832 .072 Uiso calc R 1 H
H9B .5867 .6259 -.0788 .072 Uiso calc R 1 H
H9C .6736 .5768 -.0385 .072 Uiso calc R 1 H
C10 .4700(4) .7702(4) -.0159(2) .0402(12) Uani d . 1 C
H10A .4958 .8264 -.0424 .060 Uiso calc R 1 H
H10B .4236 .7881 .0233 .060 Uiso calc R 1 H
H10C .4354 .7531 -.0411 .060 Uiso calc R 1 H
C11 .6477(3) .6071(3) .2188(2) .0257(9) Uani d . 1 C
C12 .7132(4) .6216(5) .2549(2) .0469(14) Uani d . 1 C
H12A .7044 .5813 .2995 .070 Uiso calc R 1 H
H12B .6952 .6916 .2557 .070 Uiso calc R 1 H
H12C .7827 .6012 .2329 .070 Uiso calc R 1 H
C13 .5402(4) .6398(4) .2551(2) .0472(15) Uani d . 1 C
H13A .5336 .6016 .3003 .071 Uiso calc R 1 H
H13B .4959 .6282 .2341 .071 Uiso calc R 1 H
H13C .5224 .7105 .2541 .071 Uiso calc R 1 H
C14 .6754(5) .4973(4) .2196(3) .0491(14) Uani d . 1 C
H14A .6698 .4585 .2647 .074 Uiso calc R 1 H
H14B .7439 .4769 .1958 .074 Uiso calc R 1 H
H14C .6305 .4861 .1989 .074 Uiso calc R 1 H
C15 .7776(3) .8731(4) .0395(2) .0305(10) Uani d . 1 C
C16 .7151(5) .9794(4) .0190(3) .0520(15) Uani d . 1 C
H16A .7566 1.0248 .0073 .078 Uiso calc R 1 H
H16B .6601 .9960 .0550 .078 Uiso calc R 1 H
H16C .6887 .9857 -.0186 .078 Uiso calc R 1 H
C17 .8193(4) .8726(4) .0955(3) .0456(14) Uani d . 1 C
H17A .8579 .9211 .0808 .068 Uiso calc R 1 H
H17B .8622 .8064 .1102 .068 Uiso calc R 1 H
H17C .7645 .8899 .1315 .068 Uiso calc R 1 H
C18 .8688(4) .8416(5) -.0142(3) .0456(14) Uani d . 1 C
H18A .9095 .8880 -.0270 .068 Uiso calc R 1 H
H18B .8461 .8423 -.0521 .068 Uiso calc R 1 H
H18C .9085 .7747 .0026 .068 Uiso calc R 1 H
C19 .8323(3) 1.2298(3) -.2836(2) .0233(9) Uani d . 1 C
C20 .8767(3) 1.2589(3) -.2451(2) .0210(8) Uani d . 1 C
C21 .9369(3) 1.3237(3) -.2754(2) .0235(9) Uani d . 1 C
H21A .9678 1.3398 -.2492 .028 Uiso calc R 1 H
C22 .9535(3) 1.3653(3) -.3418(2) .0210(9) Uani d . 1 C
C23 .8981(3) 1.3483(3) -.3767(2) .0221(9) Uani d . 1 C
H23A .9016 1.3824 -.4211 .027 Uiso calc R 1 H
C24 .8375(3) 1.2840(3) -.3506(2) .0221(9) Uani d . 1 C
C25 .8663(4) 1.2209(4) -.1701(2) .0312(10) Uani d . 1 C
C26 .7570(4) 1.2341(5) -.1355(3) .0570(17) Uani d . 1 C
H26A .7527 1.2096 -.0885 .085 Uiso calc R 1 H
H26B .7277 1.1966 -.1508 .085 Uiso calc R 1 H
H26C .7209 1.3044 -.1451 .085 Uiso calc R 1 H
C27 .9051(5) 1.2796(4) -.1412(2) .0492(15) Uani d . 1 C
H27A .8972 1.2533 -.0941 .074 Uiso calc R 1 H
H27B .8675 1.3495 -.1504 .074 Uiso calc R 1 H
H27C .9755 1.2735 -.1607 .074 Uiso calc R 1 H
C28 .9259(5) 1.1136(4) -.1516(3) .0552(16) Uani d . 1 C
H28A .9178 1.0921 -.1042 .083 Uiso calc R 1 H
H28B .9962 1.1076 -.1714 .083 Uiso calc R 1 H
H28C .9023 1.0719 -.1673 .083 Uiso calc R 1 H
C29 1.0218(3) 1.4333(3) -.3750(2) .0225(9) Uani d . 1 C
C30 1.0957(4) 1.4192(4) -.3327(2) .0334(11) Uani d . 1 C
H30A 1.0589 1.4342 -.2906 .050 Uiso calc R 1 H
H30B 1.1379 1.4640 -.3548 .050 Uiso calc R 1 H
H30C 1.1371 1.3505 -.3259 .050 Uiso calc R 1 H
C31 1.0830(3) 1.4089(4) -.4404(2) .0317(10) Uani d . 1 C
H31A 1.0380 1.4173 -.4684 .048 Uiso calc R 1 H
H31B 1.1245 1.3403 -.4328 .048 Uiso calc R 1 H
H31C 1.1254 1.4537 -.4617 .048 Uiso calc R 1 H
C32 .9586(3) 1.5409(3) -.3862(2) .0298(10) Uani d . 1 C
H32A .9116 1.5502 -.4129 .045 Uiso calc R 1 H
H32B 1.0017 1.5847 -.4085 .045 Uiso calc R 1 H
H32C .9221 1.5566 -.3442 .045 Uiso calc R 1 H
C33 .7814(3) 1.2769(3) -.3983(2) .0269(10) Uani d . 1 C
C34 .7805(4) 1.3622(4) -.4589(2) .0422(13) Uani d . 1 C
H34A .7446 1.3547 -.4876 .063 Uiso calc R 1 H
H34B .8488 1.3611 -.4819 .063 Uiso calc R 1 H
H34C .7474 1.4253 -.4460 .063 Uiso calc R 1 H
C35 .8331(4) 1.1803(4) -.4224(3) .0483(14) Uani d . 1 C
H35A .7971 1.1766 -.4525 .072 Uiso calc R 1 H
H35B .8334 1.1232 -.3852 .072 Uiso calc R 1 H
H35C .9015 1.1798 -.4449 .072 Uiso calc R 1 H
C36 .6705(3) 1.2873(4) -.3669(2) .0371(12) Uani d . 1 C
H36A .6366 1.2826 -.3977 .056 Uiso calc R 1 H
H36B .6402 1.3517 -.3554 .056 Uiso calc R 1 H
H36C .6644 1.2343 -.3276 .056 Uiso calc R 1 H
C37 .5719(5) .9600(5) -.2349(3) .0547(15) Uani d . 1 C
H37A .6386 .9120 -.2439 .066 Uiso calc R 1 H
C38 .5529(5) 1.0482(5) -.2806(3) .0544(16) Uani d . 1 C
H38A .6091 1.0612 -.3173 .065 Uiso calc R 1 H
C39 .4575(4) 1.0972(4) -.2912(3) .0455(13) Uani d . 1 C
H39A .4434 1.1676 -.3167 .055 Uiso calc R 1 H
C40 .3779(4) 1.0585(4) -.2552(2) .0353(11) Uani d . 1 C
C41 .3985(4) .9694(4) -.2096(2) .0413(12) Uani d . 1 C
H41A .3420 .9504 -.1754 .050 Uiso calc R 1 H
C42 .4944(5) .9207(4) -.1993(3) .0483(14) Uani d . 1 C
H42A .5064 .8601 -.1676 .058 Uiso calc R 1 H
C43 .2753(4) 1.1096(4) -.2666(3) .0448(13) Uani d . 1 C
H43A .2422 1.1576 -.2392 .067 Uiso calc R 1 H
H43B .2380 1.0606 -.2556 .067 Uiso calc R 1 H
H43C .2782 1.1443 -.3124 .067 Uiso calc R 1 H
C44 .1579(3) .7685(3) -.2231(2) .0226(9) Uani d . 1 C
C45 .1219(3) .7285(3) -.2608(2) .0214(9) Uani d . 1 C
C46 .0636(3) .6620(3) -.2288(2) .0212(8) Uani d . 1 C
H46A .0387 .6381 -.2544 .025 Uiso calc R 1 H
C47 .0406(3) .6296(3) -.1614(2) .0219(9) Uani d . 1 C
C48 .0878(3) .6578(3) -.1265(2) .0251(9) Uani d . 1 C
H48A .0792 .6311 -.0809 .030 Uiso calc R 1 H
C49 .1467(3) .7225(3) -.1543(2) .0226(9) Uani d . 1 C
C50 .1407(3) .7570(3) -.3364(2) .0288(10) Uani d . 1 C
C51 .1069(5) .6913(4) -.3630(2) .0469(14) Uani d . 1 C
H51A .1197 .7114 -.4106 .070 Uiso calc R 1 H
H51B .0358 .6988 -.3461 .070 Uiso calc R 1 H
H51C .1438 .6219 -.3493 .070 Uiso calc R 1 H
C52 .2529(4) .7402(5) -.3655(3) .0492(15) Uani d . 1 C
H52A .2635 .7586 -.4131 .074 Uiso calc R 1 H
H52B .2875 .6703 -.3513 .074 Uiso calc R 1 H
H52C .2787 .7812 -.3507 .074 Uiso calc R 1 H
C53 .0833(4) .8635(4) -.3632(3) .0455(14) Uani d . 1 C
H53A .0977 .8776 -.4108 .068 Uiso calc R 1 H
H53B .1035 .9096 -.3493 .068 Uiso calc R 1 H
H53C .0120 .8714 -.3468 .068 Uiso calc R 1 H
C54 -.0261(3) .5595(3) -.1267(2) .0250(9) Uani d . 1 C
C55 -.0967(4) .5681(4) -.1690(3) .0422(13) Uani d . 1 C
H55A -.1383 .5229 -.1462 .063 Uiso calc R 1 H
H55B -.0580 .5507 -.2102 .063 Uiso calc R 1 H
H55C -.1390 .6363 -.1779 .063 Uiso calc R 1 H
C56 -.0903(3) .5863(4) -.0631(2) .0352(11) Uani d . 1 C
H56A -.1321 .5410 -.0417 .053 Uiso calc R 1 H
H56B -.1324 .6545 -.0724 .053 Uiso calc R 1 H
H56C -.0474 .5807 -.0344 .053 Uiso calc R 1 H
C57 .0393(4) .4530(4) -.1129(3) .0384(12) Uani d . 1 C
H57A -.0027 .4080 -.0909 .058 Uiso calc R 1 H
H57B .0835 .4469 -.0850 .058 Uiso calc R 1 H
H57C .0789 .4359 -.1539 .058 Uiso calc R 1 H
C58 .1990(3) .7387(4) -.1083(2) .0322(11) Uani d . 1 C
C59 .1491(4) .8410(4) -.0901(3) .0497(15) Uani d . 1 C
H59A .0783 .8475 -.0718 .075 Uiso calc R 1 H
H59B .1568 .8941 -.1292 .075 Uiso calc R 1 H
H59C .1806 .8457 -.0580 .075 Uiso calc R 1 H
C60 .3115(3) .7243(4) -.1376(2) .0331(11) Uani d . 1 C
H60A .3404 .6595 -.1485 .050 Uiso calc R 1 H
H60B .3444 .7279 -.1058 .050 Uiso calc R 1 H
H60C .3206 .7766 -.1770 .050 Uiso calc R 1 H
C61 .1956(5) .6615(5) -.0430(3) .0532(17) Uani d . 1 C
H61A .2261 .5948 -.0509 .080 Uiso calc R 1 H
H61B .1264 .6675 -.0201 .080 Uiso calc R 1 H
H61C .2320 .6730 -.0163 .080 Uiso calc R 1 H
C62 .3286(3) 1.2091(3) -.5295(2) .0234(9) Uani d . 1 C
C63 .2862(3) 1.2021(3) -.5788(2) .0265(9) Uani d . 1 C
C64 .2988(3) 1.2646(3) -.6410(2) .0252(9) Uani d . 1 C
H64A .2710 1.2577 -.6728 .030 Uiso calc R 1 H
C65 .3492(3) 1.3354(3) -.6583(2) .0251(9) Uani d . 1 C
C66 .3893(3) 1.3428(3) -.6109(2) .0264(9) Uani d . 1 C
H66A .4242 1.3915 -.6219 .032 Uiso calc R 1 H
C67 .3820(3) 1.2835(3) -.5481(2) .0255(9) Uani d . 1 C
C68 .2260(4) 1.1271(4) -.5682(3) .0358(11) Uani d . 1 C
C69 .2865(5) 1.0190(4) -.5489(3) .0554(16) Uani d . 1 C
H69A .3468 1.0057 -.5823 .083 Uiso calc R 1 H
H69B .2466 .9749 -.5450 .083 Uiso calc R 1 H
H69C .3045 1.0072 -.5071 .083 Uiso calc R 1 H
C70 .1283(4) 1.1533(5) -.5168(3) .0511(15) Uani d . 1 C
H70A .0897 1.1067 -.5097 .077 Uiso calc R 1 H
H70B .0892 1.2209 -.5327 .077 Uiso calc R 1 H
H70C .1449 1.1488 -.4758 .077 Uiso calc R 1 H
C71 .1907(4) 1.1348(5) -.6297(3) .0499(15) Uani d . 1 C
H71A .2485 1.1192 -.6644 .075 Uiso calc R 1 H
H71B .1498 1.2023 -.6439 .075 Uiso calc R 1 H
H71C .1515 1.0878 -.6198 .075 Uiso calc R 1 H
C72 .3635(3) 1.4023(4) -.7277(2) .0299(10) Uani d . 1 C
C73 .2966(5) 1.3989(6) -.7674(3) .0643(19) Uani d . 1 C
H73A .3082 1.4425 -.8107 .096 Uiso calc R 1 H
H73B .2271 1.4211 -.7458 .096 Uiso calc R 1 H
H73C .3110 1.3308 -.7716 .096 Uiso calc R 1 H
C74 .4701(4) 1.3659(5) -.7627(3) .0633(19) Uani d . 1 C
H74A .4803 1.4078 -.8068 .095 Uiso calc R 1 H
H74B .4833 1.2973 -.7651 .095 Uiso calc R 1 H
H74C .5155 1.3694 -.7389 .095 Uiso calc R 1 H
C75 .3410(6) 1.5083(5) -.7236(3) .068(2) Uani d . 1 C
H75A .3500 1.5506 -.7676 .103 Uiso calc R 1 H
H75B .3862 1.5128 -.7000 .103 Uiso calc R 1 H
H75C .2723 1.5303 -.7007 .103 Uiso calc R 1 H
C76 .4344(3) 1.3023(4) -.5027(2) .0282(10) Uani d . 1 C
C77 .5183(4) 1.2092(4) -.4826(2) .0392(12) Uani d . 1 C
H77A .5507 1.2219 -.4540 .059 Uiso calc R 1 H
H77B .5672 1.1934 -.5215 .059 Uiso calc R 1 H
H77C .4902 1.1532 -.4594 .059 Uiso calc R 1 H
C78 .3590(4) 1.3368(4) -.4431(2) .0410(12) Uani d . 1 C
H78A .3942 1.3480 -.4155 .062 Uiso calc R 1 H
H78B .3251 1.2856 -.4181 .062 Uiso calc R 1 H
H78C .3101 1.3985 -.4580 .062 Uiso calc R 1 H
C79 .4866(4) 1.3865(4) -.5365(3) .0435(13) Uani d . 1 C
H79A .5183 1.3952 -.5058 .065 Uiso calc R 1 H
H79B .4374 1.4484 -.5506 .065 Uiso calc R 1 H
H79C .5371 1.3689 -.5744 .065 Uiso calc R 1 H

loop_
_atom_site_aniso_label
_atom_site_aniso_U_11
_atom_site_aniso_U_22
_atom_site_aniso_U_33
_atom_site_aniso_U_12
_atom_site_aniso_U_13
_atom_site_aniso_U_23
Cs1 .03140(17) .02770(17) .03594(18) -.00039(13) .00625(13) -.00522(13)
Cs2 .02675(17) .03255(18) .03943(19) .00065(13) -.00231(13) -.01078(14)
Cs3 .02394(16) .02736(17) .03519(18) -.00266(12) .00235(12) -.00632(13)
Cs4 .02658(17) .03339(18) .03916(19) -.00056(13) -.00228(13) -.01194(14)
P1 .0336(7) .0399(7) .0246(6) -.0114(6) -.0081(5) -.0001(5)
P2 .0341(6) .0301(7) .0392(7) -.0187(6) -.0089(5) .0018(5)
P3 .0351(7) .0286(7) .0390(7) -.0182(6) -.0116(6) .0012(6)
P4 .0331(7) .0417(7) .0299(6) -.0141(6) -.0062(5) .0027(6)
C1 .019(2) .025(2) .022(2) -.0004(17) -.0045(16) -.0057(18)
C2 .0165(19) .029(2) .026(2) -.0013(18) -.0038(17) -.0126(19)
C3 .0173(19) .027(2) .029(2) -.0068(17) -.0014(17) -.0076(19)
C4 .0174(19) .029(2) .022(2) -.0033(18) .0000(16) -.0093(19)
C5 .0184(19) .029(2) .024(2) -.0030(17) -.0038(16) -.0105(18)
C6 .0148(19) .028(2) .030(2) -.0061(17) .0014(17) -.0104(19)
C7 .026(2) .040(3) .033(2) -.010(2) -.0058(19) -.014(2)
C8 .055(3) .053(3) .046(3) -.030(3) -.016(3) -.013(3)
C9 .042(3) .067(4) .046(3) -.008(3) -.007(2) -.039(3)
C10 .028(2) .062(4) .037(3) -.012(2) -.013(2) -.015(3)
C11 .019(2) .028(2) .026(2) -.0044(18) -.0008(17) -.0074(19)
C12 .047(3) .073(4) .026(2) -.027(3) -.015(2) .000(3)
C13 .029(3) .059(4) .030(3) -.003(2) .001(2) .005(3)
C14 .068(4) .035(3) .042(3) -.009(3) -.023(3) -.002(2)
C15 .027(2) .035(3) .032(2) -.012(2) -.0022(19) -.011(2)
C16 .061(4) .034(3) .068(4) -.020(3) -.018(3) -.010(3)
C17 .053(3) .053(3) .045(3) -.033(3) -.007(3) -.012(3)
C18 .031(3) .068(4) .042(3) -.027(3) .005(2) -.015(3)
C19 .0143(19) .027(2) .025(2) -.0039(17) .0008(16) -.0079(18)
C20 .0181(19) .020(2) .019(2) -.0016(16) .0022(16) -.0072(17)
C21 .021(2) .029(2) .024(2) -.0045(18) -.0040(17) -.0133(18)
C22 .0171(19) .024(2) .025(2) -.0092(17) -.0013(16) -.0086(18)
C23 .022(2) .022(2) .022(2) -.0053(17) -.0068(17) -.0030(17)
C24 .0176(19) .026(2) .025(2) -.0055(17) -.0034(16) -.0111(18)
C25 .037(3) .034(3) .021(2) -.013(2) -.0010(19) -.0028(19)
C26 .049(3) .084(5) .028(3) -.026(3) .011(2) -.007(3)
C27 .073(4) .059(4) .022(2) -.032(3) -.010(2) -.003(2)
C28 .085(5) .039(3) .042(3) -.014(3) -.029(3) .002(3)
C29 .026(2) .021(2) .023(2) -.0123(18) -.0065(17) -.0026(17)
C30 .033(2) .038(3) .040(3) -.021(2) -.014(2) -.006(2)
C31 .025(2) .038(3) .032(2) -.017(2) .0012(19) -.005(2)
C32 .028(2) .026(2) .037(3) -.0120(19) -.0015(19) -.009(2)
C33 .021(2) .039(3) .029(2) -.0153(19) -.0001(18) -.015(2)
C34 .042(3) .069(4) .027(2) -.029(3) -.008(2) -.010(2)
C35 .045(3) .059(4) .058(3) -.021(3) -.002(3) -.038(3)
C36 .019(2) .052(3) .045(3) -.013(2) -.008(2) -.013(2)
C37 .047(3) .070(4) .051(3) -.010(3) -.013(3) -.022(3)
C38 .052(4) .077(4) .050(3) -.036(3) .004(3) -.030(3)
C39 .057(3) .048(3) .036(3) -.028(3) .004(2) -.014(3)
C40 .050(3) .043(3) .023(2) -.020(2) -.005(2) -.017(2)
C41 .056(3) .040(3) .035(3) -.022(3) -.005(2) -.012(2)
C42 .067(4) .047(3) .032(3) -.013(3) -.015(3) -.009(2)
C43 .055(3) .050(3) .034(3) -.022(3) -.009(2) -.007(2)
C44 .0140(18) .019(2) .033(2) -.0018(16) -.0036(17) -.0074(18)
C45 .0198(19) .020(2) .023(2) -.0060(17) -.0007(16) -.0054(17)
C46 .0185(19) .023(2) .023(2) -.0054(17) -.0023(16) -.0099(18)
C47 .0171(19) .024(2) .023(2) -.0064(17) .0001(16) -.0062(18)
C48 .021(2) .027(2) .025(2) -.0053(18) -.0019(17) -.0085(19)
C49 .0178(19) .024(2) .026(2) -.0037(17) -.0030(17) -.0093(18)
C50 .031(2) .032(2) .022(2) -.012(2) .0007(18) -.0074(19)
C51 .080(4) .045(3) .025(2) -.032(3) -.002(3) -.012(2)
C52 .037(3) .060(4) .031(3) -.011(3) .013(2) -.005(3)
C53 .062(4) .038(3) .044(3) -.016(3) -.030(3) .000(2)
C54 .023(2) .028(2) .024(2) -.0111(19) -.0016(17) -.0034(18)
C55 .043(3) .055(3) .041(3) -.035(3) -.012(2) -.001(2)
C56 .029(2) .041(3) .036(3) -.018(2) .008(2) -.012(2)
C57 .035(3) .027(3) .046(3) -.007(2) .004(2) -.010(2)
C58 .027(2) .046(3) .031(2) -.016(2) .0011(19) -.020(2)
C59 .032(3) .063(4) .068(4) -.015(3) .002(3) -.043(3)
C60 .026(2) .041(3) .040(3) -.012(2) -.008(2) -.015(2)
C61 .059(4) .090(5) .029(3) -.049(4) -.010(2) -.007(3)
C62 .0160(19) .024(2) .025(2) .0016(17) -.0013(16) -.0084(18)
C63 .0147(19) .027(2) .033(2) -.0018(17) .0005(17) -.009(2)
C64 .019(2) .032(2) .028(2) -.0053(18) -.0048(17) -.0129(19)
C65 .021(2) .031(2) .022(2) -.0060(18) -.0026(17) -.0073(19)
C66 .018(2) .035(2) .025(2) -.0081(19) -.0015(17) -.008(2)
C67 .0148(19) .035(2) .026(2) -.0029(18) .0000(17) -.014(2)
C68 .033(2) .037(3) .041(3) -.016(2) -.008(2) -.006(2)
C69 .057(4) .035(3) .078(4) -.017(3) -.022(3) -.006(3)
C70 .026(3) .068(4) .057(4) -.023(3) .004(2) -.011(3)
C71 .043(3) .061(4) .064(4) -.030(3) -.011(3) -.022(3)
C72 .027(2) .041(3) .019(2) -.012(2) -.0038(18) -.001(2)
C73 .065(4) .105(6) .028(3) -.042(4) -.014(3) .001(3)
C74 .046(3) .072(4) .041(3) -.008(3) .005(3) .009(3)
C75 .108(6) .043(4) .043(4) -.015(4) -.018(4) .001(3)
C76 .027(2) .039(3) .026(2) -.007(2) -.0087(18) -.016(2)
C77 .026(2) .052(3) .038(3) -.002(2) -.012(2) -.012(2)
C78 .032(3) .058(3) .034(3) -.002(2) -.005(2) -.025(3)
C79 .040(3) .056(3) .047(3) -.020(3) -.016(2) -.014(3)

loop_
_atom_type_symbol
_atom_type_description
_atom_type_scat_dispersion_real
_atom_type_scat_dispersion_imag
_atom_type_scat_source
C C .0033 .0016 'International Tables Vol C Tables 4.2.6.8 and 6.1.1.4'
H H .0000 .0000 'International Tables Vol C Tables 4.2.6.8 and 6.1.1.4'
P P .1023 .0942 'International Tables Vol C Tables 4.2.6.8 and 6.1.1.4'
Cs Cs -.3680 2.1192 'International Tables Vol C Tables 4.2.6.8 and 6.1.1.4'

loop_
_geom_angle_atom_site_label_1
_geom_angle_atom_site_label_2
_geom_angle_atom_site_label_3
_geom_angle_site_symmetry_1
_geom_angle_site_symmetry_3
_geom_angle
C44 Cs1 C46 1_655 1_655 43.12(10)
C44 Cs1 C45 1_655 1_655 24.85(10)
C46 Cs1 C45 1_655 1_655 24.11(9)
C44 Cs1 C47 1_655 1_655 50.81(9)
C46 Cs1 C47 1_655 1_655 23.79(10)
C45 Cs1 C47 1_655 1_655 42.76(9)
C44 Cs1 C48 1_655 1_655 42.07(10)
C46 Cs1 C48 1_655 1_655 40.27(10)
C45 Cs1 C48 1_655 1_655 47.83(10)
C47 Cs1 C48 1_655 1_655 23.28(10)
C44 Cs1 C49 1_655 1_655 24.27(10)
C46 Cs1 C49 1_655 1_655 47.71(10)
C45 Cs1 C49 1_655 1_655 41.70(10)
C47 Cs1 C49 1_655 1_655 41.61(9)
C48 Cs1 C49 1_655 1_655 22.88(9)
C44 Cs1 P2 1_655 . 127.08(7)
C46 Cs1 P2 1_655 . 143.79(7)
C45 Cs1 P2 1_655 . 128.47(7)
C47 Cs1 P2 1_655 . 166.74(8)
C48 Cs1 P2 1_655 . 165.37(7)
C49 Cs1 P2 1_655 . 142.95(7)
C44 Cs1 P1 1_655 . 146.55(7)
C46 Cs1 P1 1_655 . 117.62(7)
C45 Cs1 P1 1_655 . 141.61(7)
C47 Cs1 P1 1_655 . 100.52(7)
C48 Cs1 P1 1_655 . 104.61(7)
C49 Cs1 P1 1_655 . 123.32(7)
P2 Cs1 P1 . . 84.91(3)
C44 Cs1 P3 1_655 1_655 26.22(7)
C46 Cs1 P3 1_655 1_655 66.35(7)
C45 Cs1 P3 1_655 1_655 43.32(7)
C47 Cs1 P3 1_655 1_655 77.02(7)
C48 Cs1 P3 1_655 1_655 66.09(7)
C49 Cs1 P3 1_655 1_655 44.33(7)
P2 Cs1 P3 . 1_655 101.55(3)
P1 Cs1 P3 . 1_655 161.69(3)
C44 Cs1 Cs3 1_655 1_655 72.10(7)
C46 Cs1 Cs3 1_655 1_655 102.53(7)
C45 Cs1 Cs3 1_655 1_655 79.26(7)
C47 Cs1 Cs3 1_655 1_655 120.93(6)
C48 Cs1 Cs3 1_655 1_655 113.02(7)
C49 Cs1 Cs3 1_655 1_655 90.82(7)
P2 Cs1 Cs3 . 1_655 54.98(2)
P1 Cs1 Cs3 . 1_655 138.53(2)
P3 Cs1 Cs3 1_655 1_655 46.935(18)
C44 Cs1 Cs2 1_655 . 167.75(7)
C46 Cs1 Cs2 1_655 . 149.08(7)
C45 Cs1 Cs2 1_655 . 163.89(7)
C47 Cs1 Cs2 1_655 . 139.89(6)
C48 Cs1 Cs2 1_655 . 143.50(7)
C49 Cs1 Cs2 1_655 . 154.18(7)
P2 Cs1 Cs2 . . 44.54(2)
P1 Cs1 Cs2 . . 40.39(2)
P3 Cs1 Cs2 1_655 . 142.568(19)
Cs3 Cs1 Cs2 1_655 . 98.732(7)
C2 Cs2 C1 2_675 2_675 24.36(10)
C2 Cs2 C3 2_675 2_675 22.77(10)
C1 Cs2 C3 2_675 2_675 41.27(9)
C2 Cs2 C6 2_675 2_675 41.14(10)
C1 Cs2 C6 2_675 2_675 23.57(10)
C3 Cs2 C6 2_675 2_675 46.63(10)
C2 Cs2 C5 2_675 2_675 46.86(10)
C1 Cs2 C5 2_675 2_675 41.12(10)
C3 Cs2 C5 2_675 2_675 39.21(10)
C6 Cs2 C5 2_675 2_675 23.07(10)
C2 Cs2 C4 2_675 2_675 40.86(10)
C1 Cs2 C4 2_675 2_675 48.66(10)
C3 Cs2 C4 2_675 2_675 22.79(10)
C6 Cs2 C4 2_675 2_675 40.81(10)
C5 Cs2 C4 2_675 2_675 22.61(9)
C2 Cs2 P1 2_675 . 131.81(8)
C1 Cs2 P1 2_675 . 117.28(7)
C3 Cs2 P1 2_675 . 154.46(8)
C6 Cs2 P1 2_675 . 121.77(7)
C5 Cs2 P1 2_675 . 140.38(7)
C4 Cs2 P1 2_675 . 162.41(7)
C2 Cs2 C37 2_675 . 149.38(12)
C1 Cs2 C37 2_675 . 133.18(12)
C3 Cs2 C37 2_675 . 134.49(13)
C6 Cs2 C37 2_675 . 110.94(12)
C5 Cs2 C37 2_675 . 102.55(12)
C4 Cs2 C37 2_675 . 112.08(13)
P1 Cs2 C37 . . 68.36(11)
C2 Cs2 C38 2_675 . 135.72(13)
C1 Cs2 C38 2_675 . 130.38(12)
C3 Cs2 C38 2_675 . 115.93(13)
C6 Cs2 C38 2_675 . 106.92(12)
C5 Cs2 C38 2_675 . 91.56(13)
C4 Cs2 C38 2_675 . 95.05(13)
P1 Cs2 C38 . . 88.51(11)
C37 Cs2 C38 . . 21.31(14)
C2 Cs2 P2 2_675 . 126.84(7)
C1 Cs2 P2 2_675 . 151.18(7)
C3 Cs2 P2 2_675 . 112.89(7)
C6 Cs2 P2 2_675 . 155.03(7)
C5 Cs2 P2 2_675 . 132.69(7)
C4 Cs2 P2 2_675 . 114.40(7)
P1 Cs2 P2 . . 82.79(3)
C37 Cs2 P2 . . 71.80(10)
C38 Cs2 P2 . . 66.12(9)
C2 Cs2 Cs2 2_675 2_675 79.05(7)
C1 Cs2 Cs2 2_675 2_675 62.43(7)
C3 Cs2 Cs2 2_675 2_675 101.32(7)
C6 Cs2 Cs2 2_675 2_675 72.70(7)
C5 Cs2 Cs2 2_675 2_675 95.69(7)
C4 Cs2 Cs2 2_675 2_675 110.55(7)
P1 Cs2 Cs2 . 2_675 54.95(2)
C37 Cs2 Cs2 . 2_675 107.54(10)
C38 Cs2 Cs2 . 2_675 127.42(9)
P2 Cs2 Cs2 . 2_675 131.30(2)
C2 Cs2 Cs1 2_675 . 146.53(7)
C1 Cs2 Cs1 2_675 . 153.19(7)
C3 Cs2 Cs1 2_675 . 147.66(7)
C6 Cs2 Cs1 2_675 . 164.46(7)
C5 Cs2 Cs1 2_675 . 165.18(7)
C4 Cs2 Cs1 2_675 . 154.19(7)
P1 Cs2 Cs1 . . 42.93(2)
C37 Cs2 Cs1 . . 63.94(10)
C38 Cs2 Cs1 . . 73.68(10)
P2 Cs2 Cs1 . . 39.87(2)
Cs2 Cs2 Cs1 2_675 . 94.405(8)
C19 Cs3 C20 1_455 1_455 24.65(10)
C19 Cs3 C24 1_455 1_455 24.79(10)
C20 Cs3 C24 1_455 1_455 42.01(10)
C19 Cs3 C22 1_455 1_455 50.69(10)
C20 Cs3 C22 1_455 1_455 42.10(9)
C24 Cs3 C22 1_455 1_455 42.08(9)
C19 Cs3 C21 1_455 1_455 42.71(10)
C20 Cs3 C21 1_455 1_455 23.65(9)
C24 Cs3 C21 1_455 1_455 47.90(10)
C22 Cs3 C21 1_455 1_455 23.28(10)
C19 Cs3 C23 1_455 1_455 42.53(10)
C20 Cs3 C23 1_455 1_455 47.64(10)
C24 Cs3 C23 1_455 1_455 23.47(9)
C22 Cs3 C23 1_455 1_455 23.21(10)
C21 Cs3 C23 1_455 1_455 39.88(10)
C19 Cs3 P3 1_455 . 125.53(8)
C20 Cs3 P3 1_455 . 119.28(7)
C24 Cs3 P3 1_455 . 147.70(7)
C22 Cs3 P3 1_455 . 150.11(7)
C21 Cs3 P3 1_455 . 129.38(7)
C23 Cs3 P3 1_455 . 166.84(7)
C19 Cs3 P4 1_455 . 150.34(8)
C20 Cs3 P4 1_455 . 138.94(7)
C24 Cs3 P4 1_455 . 128.72(7)
C22 Cs3 P4 1_455 . 101.13(7)
C21 Cs3 P4 1_455 . 115.39(7)
C23 Cs3 P4 1_455 . 108.06(7)
P3 Cs3 P4 . . 83.16(3)
C19 Cs3 C43 1_455 . 121.87(12)
C20 Cs3 C43 1_455 . 97.32(11)
C24 Cs3 C43 1_455 . 132.65(11)
C22 Cs3 C43 1_455 . 93.15(11)
C21 Cs3 C43 1_455 . 85.03(11)
C23 Cs3 C43 1_455 . 116.04(11)
P3 Cs3 C43 . . 62.90(9)
P4 Cs3 C43 . . 60.71(8)
C19 Cs3 P2 1_455 1_455 27.11(8)
C20 Cs3 P2 1_455 1_455 44.02(7)
C24 Cs3 P2 1_455 1_455 45.42(7)
C22 Cs3 P2 1_455 1_455 77.77(7)
C21 Cs3 P2 1_455 1_455 66.72(7)
C23 Cs3 P2 1_455 1_455 67.52(7)
P3 Cs3 P2 . 1_455 102.29(3)
P4 Cs3 P2 . 1_455 171.00(3)
C43 Cs3 P2 . 1_455 128.12(8)
C19 Cs3 Cs1 1_455 1_455 72.24(7)
C20 Cs3 Cs1 1_455 1_455 78.81(7)
C24 Cs3 Cs1 1_455 1_455 91.64(7)
C22 Cs3 Cs1 1_455 1_455 120.25(6)
C21 Cs3 Cs1 1_455 1_455 101.40(7)
C23 Cs3 Cs1 1_455 1_455 114.00(7)
P3 Cs3 Cs1 . 1_455 56.157(19)
P4 Cs3 Cs1 . 1_455 137.39(2)
C43 Cs3 Cs1 . 1_455 104.42(8)
P2 Cs3 Cs1 1_455 1_455 46.500(19)
C19 Cs3 Cs4 1_455 . 166.16(8)
C20 Cs3 Cs4 1_455 . 144.81(7)
C24 Cs3 Cs4 1_455 . 168.33(7)
C22 Cs3 Cs4 1_455 . 132.30(6)
C21 Cs3 Cs4 1_455 . 132.80(7)
C23 Cs3 Cs4 1_455 . 146.76(7)
P3 Cs3 Cs4 . . 43.499(19)
P4 Cs3 Cs4 . . 39.75(2)
C43 Cs3 Cs4 . . 48.68(9)
P2 Cs3 Cs4 1_455 . 145.61(2)
Cs1 Cs3 Cs4 1_455 . 99.122(7)
C62 Cs4 C67 2_674 2_674 24.11(10)
C62 Cs4 C63 2_674 2_674 23.89(11)
C67 Cs4 C63 2_674 2_674 41.23(10)
C62 Cs4 C66 2_674 2_674 40.95(9)
C67 Cs4 C66 2_674 2_674 22.83(10)
C63 Cs4 C66 2_674 2_674 46.34(10)
C62 Cs4 C64 2_674 2_674 41.04(10)
C67 Cs4 C64 2_674 2_674 46.67(10)
C63 Cs4 C64 2_674 2_674 22.88(10)
C66 Cs4 C64 2_674 2_674 38.68(10)
C62 Cs4 P4 2_674 . 113.41(7)
C67 Cs4 P4 2_674 . 122.42(8)
C63 Cs4 P4 2_674 . 124.29(7)
C66 Cs4 P4 2_674 . 143.78(8)
C64 Cs4 P4 2_674 . 146.25(7)
C62 Cs4 C65 2_674 2_674 48.00(10)
C67 Cs4 C65 2_674 2_674 40.42(10)
C63 Cs4 C65 2_674 2_674 40.18(10)
C66 Cs4 C65 2_674 2_674 22.28(10)
C64 Cs4 C65 2_674 2_674 22.13(9)
P4 Cs4 C65 . 2_674 161.32(7)
C62 Cs4 C40 2_674 . 139.53(11)
C67 Cs4 C40 2_674 . 157.52(11)
C63 Cs4 C40 2_674 . 117.92(11)
C66 Cs4 C40 2_674 . 142.04(11)
C64 Cs4 C40 2_674 . 110.96(11)
P4 Cs4 C40 . . 73.92(9)
C65 Cs4 C40 2_674 . 120.46(11)
C62 Cs4 C41 2_674 . 136.16(11)
C67 Cs4 C41 2_674 . 142.38(12)
C63 Cs4 C41 2_674 . 112.27(12)
C66 Cs4 C41 2_674 . 122.13(11)
C64 Cs4 C41 2_674 . 98.13(11)
P4 Cs4 C41 . . 94.07(9)
C65 Cs4 C41 2_674 . 102.09(11)
C40 Cs4 C41 . . 21.44(11)
C62 Cs4 P3 2_674 . 148.28(7)
C67 Cs4 P3 2_674 . 124.19(7)
C63 Cs4 P3 2_674 . 153.59(7)
C66 Cs4 P3 2_674 . 110.82(7)
C64 Cs4 P3 2_674 . 131.84(7)
P4 Cs4 P3 . . 81.77(3)
C65 Cs4 P3 2_674 . 113.45(7)
C40 Cs4 P3 . . 70.06(8)
C41 Cs4 P3 . . 65.12(8)
C62 Cs4 C39 2_674 . 119.79(11)
C67 Cs4 C39 2_674 . 141.91(11)
C63 Cs4 C39 2_674 . 100.73(11)
C66 Cs4 C39 2_674 . 138.03(12)
C64 Cs4 C39 2_674 . 100.20(12)
P4 Cs4 C39 . . 72.27(10)
C65 Cs4 C39 2_674 . 116.33(12)
C40 Cs4 C39 . . 21.19(10)
C41 Cs4 C39 . . 36.36(11)
P3 Cs4 C39 . . 90.91(8)
C62 Cs4 C77 2_674 2_674 51.43(10)
C67 Cs4 C77 2_674 2_674 39.71(10)
C63 Cs4 C77 2_674 2_674 75.10(10)
C66 Cs4 C77 2_674 2_674 56.56(10)
C64 Cs4 C77 2_674 2_674 86.12(10)
P4 Cs4 C77 . 2_674 87.73(8)
C65 Cs4 C77 2_674 2_674 78.18(10)
C40 Cs4 C77 . 2_674 161.35(11)
C41 Cs4 C77 . 2_674 169.10(11)
P3 Cs4 C77 . 2_674 104.60(7)
C39 Cs4 C77 . 2_674 152.78(11)
H1 P1 C1 . . 99(3)
H1 P1 Cs2 . . 99(3)
C1 P1 Cs2 . . 129.32(15)
H1 P1 Cs1 . . 104(3)
C1 P1 Cs1 . . 123.61(14)
Cs2 P1 Cs1 . . 96.68(3)
H2 P2 C19 . . 100(2)
H2 P2 Cs1 . . 101(2)
C19 P2 Cs1 . . 128.76(14)
H2 P2 Cs2 . . 100(2)
C19 P2 Cs2 . . 125.18(14)
Cs1 P2 Cs2 . . 95.60(3)
H2 P2 Cs3 . 1_655 93(2)
C19 P2 Cs3 . 1_655 54.40(13)
Cs1 P2 Cs3 . 1_655 78.52(3)
Cs2 P2 Cs3 . 1_655 166.36(4)
H3 P3 C44 . . 105(2)
H3 P3 Cs3 . . 95(2)
C44 P3 Cs3 . . 127.41(14)
H3 P3 Cs4 . . 96(2)
C44 P3 Cs4 . . 128.00(14)
Cs3 P3 Cs4 . . 96.72(3)
H3 P3 Cs1 . 1_455 95(2)
C44 P3 Cs1 . 1_455 53.63(13)
Cs3 P3 Cs1 . 1_455 76.91(2)
Cs4 P3 Cs1 . 1_455 168.03(4)
H4 P4 C62 . . 108(3)
H4 P4 Cs4 . . 75(3)
C62 P4 Cs4 . . 134.98(14)
H4 P4 Cs3 . . 102(3)
C62 P4 Cs3 . . 123.79(14)
Cs4 P4 Cs3 . . 98.18(3)
C6 C1 C2 . . 115.8(4)
C6 C1 P1 . . 119.5(3)
C2 C1 P1 . . 124.6(3)
C6 C1 Cs2 . 2_675 79.2(2)
C2 C1 Cs2 . 2_675 77.6(2)
P1 C1 Cs2 . 2_675 112.43(18)
C3 C2 C1 . . 119.5(4)
C3 C2 C7 . . 116.3(4)
C1 C2 C7 . . 124.1(4)
C3 C2 Cs2 . 2_675 79.2(3)
C1 C2 Cs2 . 2_675 78.0(2)
C7 C2 Cs2 . 2_675 111.1(3)
C2 C3 C4 . . 124.7(4)
C2 C3 Cs2 . 2_675 78.0(3)
C4 C3 Cs2 . 2_675 80.7(3)
C5 C4 C3 . . 115.8(4)
C5 C4 C11 . . 123.4(4)
C3 C4 C11 . . 120.8(4)
C5 C4 Cs2 . 2_675 77.4(3)
C3 C4 Cs2 . 2_675 76.5(3)
C11 C4 Cs2 . 2_675 113.8(3)
C4 C5 C6 . . 123.7(4)
C4 C5 Cs2 . 2_675 79.9(2)
C6 C5 Cs2 . 2_675 78.2(2)
C5 C6 C1 . . 120.4(4)
C5 C6 C15 . . 115.6(4)
C1 C6 C15 . . 124.0(4)
C5 C6 Cs2 . 2_675 78.7(2)
C1 C6 Cs2 . 2_675 77.2(2)
C15 C6 Cs2 . 2_675 115.2(3)
C10 C7 C2 . . 110.9(4)
C10 C7 C9 . . 113.2(4)
C2 C7 C9 . . 111.5(4)
C10 C7 C8 . . 103.7(4)
C2 C7 C8 . . 112.8(4)
C9 C7 C8 . . 104.3(4)
C12 C11 C14 . . 108.5(4)
C12 C11 C13 . . 107.5(4)
C14 C11 C13 . . 109.7(4)
C12 C11 C4 . . 113.1(4)
C14 C11 C4 . . 109.2(4)
C13 C11 C4 . . 108.8(4)
C17 C15 C16 . . 105.3(4)
C17 C15 C18 . . 106.1(4)
C16 C15 C18 . . 113.0(4)
C17 C15 C6 . . 113.0(4)
C16 C15 C6 . . 111.4(4)
C18 C15 C6 . . 108.1(4)
C20 C19 C24 . . 116.5(4)
C20 C19 P2 . . 118.9(3)
C24 C19 P2 . . 124.3(3)
C20 C19 Cs3 . 1_655 82.6(2)
C24 C19 Cs3 . 1_655 82.8(2)
P2 C19 Cs3 . 1_655 98.49(17)
C21 C20 C19 . . 119.7(4)
C21 C20 C25 . . 115.6(4)
C19 C20 C25 . . 124.6(4)
C21 C20 Cs3 . 1_655 79.7(2)
C19 C20 Cs3 . 1_655 72.7(2)
C25 C20 Cs3 . 1_655 116.8(3)
C22 C21 C20 . . 123.3(4)
C22 C21 Cs3 . 1_655 78.0(3)
C20 C21 Cs3 . 1_655 76.6(2)
C23 C22 C21 . . 116.0(4)
C23 C22 C29 . . 120.7(4)
C21 C22 C29 . . 123.1(4)
C23 C22 Cs3 . 1_655 79.3(3)
C21 C22 Cs3 . 1_655 78.7(3)
C29 C22 Cs3 . 1_655 115.3(3)
C22 C23 C24 . . 124.0(4)
C22 C23 Cs3 . 1_655 77.5(3)
C24 C23 Cs3 . 1_655 76.5(2)
C23 C24 C19 . . 119.1(4)
C23 C24 C33 . . 115.3(4)
C19 C24 C33 . . 125.5(4)
C23 C24 Cs3 . 1_655 80.1(2)
C19 C24 Cs3 . 1_655 72.4(2)
C33 C24 Cs3 . 1_655 117.7(3)
C28 C25 C27 . . 105.9(5)
C28 C25 C26 . . 110.6(4)
C27 C25 C26 . . 105.0(5)
C28 C25 C20 . . 111.6(4)
C27 C25 C20 . . 112.2(4)
C26 C25 C20 . . 111.2(4)
C32 C29 C22 . . 109.0(3)
C32 C29 C31 . . 109.9(4)
C22 C29 C31 . . 110.0(3)
C32 C29 C30 . . 109.1(4)
C22 C29 C30 . . 111.2(3)
C31 C29 C30 . . 107.6(4)
C34 C33 C36 . . 104.2(4)
C34 C33 C35 . . 106.5(4)
C36 C33 C35 . . 112.8(4)
C34 C33 C24 . . 112.3(4)
C36 C33 C24 . . 110.8(4)
C35 C33 C24 . . 110.2(4)
C42 C37 C38 . . 118.9(6)
C42 C37 Cs2 . . 94.3(4)
C38 C37 Cs2 . . 85.6(4)
C37 C38 C39 . . 121.1(5)
C37 C38 Cs2 . . 73.1(4)
C39 C38 Cs2 . . 101.0(4)
C38 C39 C40 . . 120.6(5)
C38 C39 Cs4 . . 91.6(4)
C40 C39 Cs4 . . 72.3(3)
C41 C40 C39 . . 117.5(5)
C41 C40 C43 . . 121.3(4)
C39 C40 C43 . . 121.2(5)
C41 C40 Cs4 . . 82.9(3)
C39 C40 Cs4 . . 86.5(3)
C43 C40 Cs4 . . 98.8(3)
C40 C41 C42 . . 121.5(5)
C40 C41 Cs4 . . 75.6(3)
C42 C41 Cs4 . . 91.8(3)
C37 C42 C41 . . 120.3(5)
C40 C43 Cs3 . . 147.9(4)
C45 C44 C49 . . 116.0(3)
C45 C44 P3 . . 119.0(3)
C49 C44 P3 . . 124.8(3)
C45 C44 Cs1 . 1_455 79.0(2)
C49 C44 Cs1 . 1_455 84.6(2)
P3 C44 Cs1 . 1_455 100.15(16)
C46 C45 C44 . . 119.5(4)
C46 C45 C50 . . 116.7(4)
C44 C45 C50 . . 123.7(3)
C46 C45 Cs1 . 1_455 77.8(2)
C44 C45 Cs1 . 1_455 76.1(2)
C50 C45 Cs1 . 1_455 114.9(3)
C47 C46 C45 . . 123.3(4)
C47 C46 Cs1 . 1_455 79.0(3)
C45 C46 Cs1 . 1_455 78.1(2)
C48 C47 C46 . . 116.1(4)
C48 C47 C54 . . 120.9(4)
C46 C47 C54 . . 122.8(4)
C48 C47 Cs1 . 1_455 82.3(3)
C46 C47 Cs1 . 1_455 77.2(2)
C54 C47 Cs1 . 1_455 113.8(3)
C49 C48 C47 . . 123.9(4)
C49 C48 Cs1 . 1_455 79.3(3)
C47 C48 Cs1 . 1_455 74.4(3)
C48 C49 C44 . . 119.8(4)
C48 C49 C58 . . 116.1(4)
C44 C49 C58 . . 124.0(4)
C48 C49 Cs1 . 1_455 77.9(2)
C44 C49 Cs1 . 1_455 71.2(2)
C58 C49 Cs1 . 1_455 123.5(3)
C53 C50 C51 . . 105.4(4)
C53 C50 C52 . . 110.6(4)
C51 C50 C52 . . 105.6(4)
C53 C50 C45 . . 112.7(4)
C51 C50 C45 . . 111.7(3)
C52 C50 C45 . . 110.4(4)
C57 C54 C55 . . 109.2(4)
C57 C54 C56 . . 110.0(4)
C55 C54 C56 . . 107.2(4)
C57 C54 C47 . . 109.0(4)
C55 C54 C47 . . 110.8(4)
C56 C54 C47 . . 110.6(4)
C61 C58 C49 . . 112.5(4)
C61 C58 C60 . . 104.1(4)
C49 C58 C60 . . 110.8(4)
C61 C58 C59 . . 105.2(5)
C49 C58 C59 . . 112.2(4)
C60 C58 C59 . . 111.7(4)
C63 C62 C67 . . 116.4(4)
C63 C62 P4 . . 119.9(3)
C67 C62 P4 . . 123.7(3)
C63 C62 Cs4 . 2_674 79.6(2)
C67 C62 Cs4 . 2_674 78.5(2)
P4 C62 Cs4 . 2_674 111.40(17)
C64 C63 C62 . . 120.0(4)
C64 C63 C68 . . 116.0(4)
C62 C63 C68 . . 124.0(4)
C64 C63 Cs4 . 2_674 80.8(2)
C62 C63 Cs4 . 2_674 76.5(2)
C68 C63 Cs4 . 2_674 112.8(3)
C65 C64 C63 . . 123.4(4)
C65 C64 Cs4 . 2_674 81.2(3)
C63 C64 Cs4 . 2_674 76.3(2)
C64 C65 C66 . . 116.8(4)
C64 C65 C72 . . 122.3(4)
C66 C65 C72 . . 121.0(4)
C64 C65 Cs4 . 2_674 76.7(3)
C66 C65 Cs4 . 2_674 76.0(3)
C72 C65 Cs4 . 2_674 115.4(3)
C65 C66 C67 . . 124.2(4)
C65 C66 Cs4 . 2_674 81.7(3)
C67 C66 Cs4 . 2_674 76.0(3)
C66 C67 C62 . . 119.3(4)
C66 C67 C76 . . 116.0(4)
C62 C67 C76 . . 124.7(4)
C66 C67 Cs4 . 2_674 81.2(3)
C62 C67 Cs4 . 2_674 77.3(2)
C76 C67 Cs4 . 2_674 111.0(3)
C69 C68 C71 . . 105.5(5)
C69 C68 C63 . . 112.7(4)
C71 C68 C63 . . 113.0(4)
C69 C68 C70 . . 112.1(4)
C71 C68 C70 . . 104.7(4)
C63 C68 C70 . . 108.7(4)
C73 C72 C75 . . 108.1(5)
C73 C72 C74 . . 107.4(5)
C75 C72 C74 . . 110.6(5)
C73 C72 C65 . . 112.6(4)
C75 C72 C65 . . 109.5(4)
C74 C72 C65 . . 108.6(4)
C77 C76 C78 . . 112.2(4)
C77 C76 C79 . . 105.0(4)
C78 C76 C79 . . 104.9(4)
C77 C76 C67 . . 110.2(4)
C78 C76 C67 . . 111.4(4)
C79 C76 C67 . . 113.0(4)
C76 C77 Cs4 . 2_674 93.0(3)

loop_
_geom_bond_atom_site_label_1
_geom_bond_atom_site_label_2
_geom_bond_site_symmetry_2
_geom_bond_distance
Cs1 C44 1_655 3.332(4)
Cs1 C46 1_655 3.366(4)
Cs1 C45 1_655 3.370(4)
Cs1 C47 1_655 3.389(4)
Cs1 C48 1_655 3.488(4)
Cs1 C49 1_655 3.505(4)
Cs1 P2 . 3.5360(13)
Cs1 P1 . 3.7653(13)
Cs1 P3 1_655 4.0736(12)
Cs1 Cs3 1_655 4.7772(4)
Cs1 Cs2 . 5.4902(4)
Cs2 C2 2_675 3.474(4)
Cs2 C1 2_675 3.479(4)
Cs2 C3 2_675 3.489(4)
Cs2 C6 2_675 3.504(4)
Cs2 C5 2_675 3.510(4)
Cs2 C4 2_675 3.541(4)
Cs2 P1 . 3.5818(14)
Cs2 C37 . 3.629(6)
Cs2 C38 . 3.780(6)
Cs2 P2 . 3.8692(13)
Cs2 Cs2 2_675 5.4810(6)
Cs3 C19 1_455 3.282(4)
Cs3 C20 1_455 3.408(4)
Cs3 C24 1_455 3.415(4)
Cs3 C22 1_455 3.439(4)
Cs3 C21 1_455 3.447(4)
Cs3 C23 1_455 3.460(4)
Cs3 P3 . 3.5832(13)
Cs3 P4 . 3.7643(13)
Cs3 C43 . 3.811(6)
Cs3 P2 1_455 3.9920(13)
Cs3 Cs1 1_455 4.7772(4)
Cs3 Cs4 . 5.5610(4)
Cs4 C62 2_674 3.461(4)
Cs4 C67 2_674 3.476(4)
Cs4 C63 2_674 3.500(4)
Cs4 C66 2_674 3.541(5)
Cs4 C64 2_674 3.556(4)
Cs4 P4 . 3.5925(14)
Cs4 C65 2_674 3.611(5)
Cs4 C40 . 3.682(5)
Cs4 C41 . 3.772(5)
Cs4 P3 . 3.8543(12)
Cs4 C39 . 3.857(5)
Cs4 C77 2_674 3.920(5)
P1 H1 . 1.37(8)
P1 C1 . 1.831(4)
P2 H2 . 1.42(6)
P2 C19 . 1.839(4)
P2 Cs3 1_655 3.9920(13)
P3 H3 . 1.37(5)
P3 C44 . 1.828(4)
P3 Cs1 1_455 4.0737(12)
P4 H4 . 1.29(7)
P4 C62 . 1.836(4)
C1 C6 . 1.426(6)
C1 C2 . 1.467(6)
C1 Cs2 2_675 3.479(4)
C2 C3 . 1.375(6)
C2 C7 . 1.541(6)
C2 Cs2 2_675 3.474(4)
C3 C4 . 1.390(6)
C3 Cs2 2_675 3.489(4)
C4 C5 . 1.383(6)
C4 C11 . 1.538(6)
C4 Cs2 2_675 3.541(4)
C5 C6 . 1.403(6)
C5 Cs2 2_675 3.510(4)
C6 C15 . 1.580(6)
C6 Cs2 2_675 3.504(4)
C7 C10 . 1.531(7)
C7 C9 . 1.545(7)
C7 C8 . 1.564(6)
C11 C12 . 1.507(7)
C11 C14 . 1.526(7)
C11 C13 . 1.532(6)
C15 C17 . 1.523(7)
C15 C16 . 1.528(7)
C15 C18 . 1.554(7)
C19 C20 . 1.434(6)
C19 C24 . 1.443(6)
C19 Cs3 1_655 3.282(4)
C20 C21 . 1.405(6)
C20 C25 . 1.557(6)
C20 Cs3 1_655 3.408(4)
C21 C22 . 1.390(6)
C21 Cs3 1_655 3.447(4)
C22 C23 . 1.388(6)
C22 C29 . 1.532(5)
C22 Cs3 1_655 3.439(4)
C23 C24 . 1.399(6)
C23 Cs3 1_655 3.460(4)
C24 C33 . 1.552(6)
C24 Cs3 1_655 3.415(4)
C25 C28 . 1.519(7)
C25 C27 . 1.534(7)
C25 C26 . 1.535(7)
C29 C32 . 1.527(6)
C29 C31 . 1.542(6)
C29 C30 . 1.545(6)
C33 C34 . 1.530(7)
C33 C36 . 1.546(6)
C33 C35 . 1.547(7)
C37 C42 . 1.375(8)
C37 C38 . 1.378(9)
C38 C39 . 1.389(9)
C39 C40 . 1.397(7)
C40 C41 . 1.389(7)
C40 C43 . 1.491(8)
C41 C42 . 1.392(8)
C44 C45 . 1.442(6)
C44 C49 . 1.447(6)
C44 Cs1 1_455 3.332(4)
C45 C46 . 1.407(5)
C45 C50 . 1.557(6)
C45 Cs1 1_455 3.369(4)
C46 C47 . 1.393(6)
C46 Cs1 1_455 3.366(4)
C47 C48 . 1.391(6)
C47 C54 . 1.541(5)
C47 Cs1 1_455 3.389(4)
C48 C49 . 1.387(6)
C48 Cs1 1_455 3.488(4)
C49 C58 . 1.547(6)
C49 Cs1 1_455 3.505(4)
C50 C53 . 1.533(7)
C50 C51 . 1.536(7)
C50 C52 . 1.544(6)
C54 C57 . 1.527(6)
C54 C55 . 1.531(6)
C54 C56 . 1.531(6)
C58 C61 . 1.539(7)
C58 C60 . 1.552(6)
C58 C59 . 1.557(7)
C62 C63 . 1.441(6)
C62 C67 . 1.449(6)
C62 Cs4 2_674 3.460(4)
C63 C64 . 1.401(6)
C63 C68 . 1.559(6)
C63 Cs4 2_674 3.500(4)
C64 C65 . 1.377(6)
C64 Cs4 2_674 3.556(4)
C65 C66 . 1.384(6)
C65 C72 . 1.547(6)
C65 Cs4 2_674 3.611(5)
C66 C67 . 1.390(6)
C66 Cs4 2_674 3.541(5)
C67 C76 . 1.558(6)
C67 Cs4 2_674 3.476(4)
C68 C69 . 1.535(8)
C68 C71 . 1.547(8)
C68 C70 . 1.563(7)
C72 C73 . 1.510(7)
C72 C75 . 1.510(8)
C72 C74 . 1.522(7)
C76 C77 . 1.546(7)
C76 C78 . 1.551(6)
C76 C79 . 1.557(6)
C77 Cs4 2_674 3.919(5)
